data_1503283
loop_
_publ_author_name
'Feula, Antonio'
'Male, Louise'
'Fossey, John S.'

_publ_section_title
;
 Diastereoselective preparation of azetidines and pyrrolidines.
;
_journal_issue 21
_journal_name_full 'Organic letters'
_journal_page_first 5044
_journal_page_last 5047
_journal_paper_doi 10.1021/ol102215e
_journal_volume 12
_journal_year 2010
_chemical_formula_moiety 'C18 H20 I N'
_chemical_formula_sum 'C18 H20 I N'
_chemical_formula_weight 377.25
_chemical_name_systematic
;
 ?
;
_space_group_IT_number 14
_symmetry_cell_setting monoclinic
_symmetry_space_group_name_Hall '-P 2yn'
_symmetry_space_group_name_H-M 'P 1 21/n 1'
_atom_sites_solution_hydrogens geom
_atom_sites_solution_primary direct
_atom_sites_solution_secondary difmap
_audit_creation_method SHELXL-97
_cell_angle_alpha 90.00
_cell_angle_beta 93.829(3)
_cell_angle_gamma 90.00
_cell_formula_units_Z 4
_cell_length_a 6.9828(2)
_cell_length_b 9.0924(5)
_cell_length_c 25.8129(12)
_cell_measurement_reflns_used 25559
_cell_measurement_temperature 120(2)
_cell_measurement_theta_max 27.48
_cell_measurement_theta_min 2.91
_cell_volume 1635.21(13)
_computing_cell_refinement 'DENZO (Otwinowski & Minor, 1997) & COLLECT (Hooft, R.W.W., 1998)'
_computing_data_collection 'COLLECT (Hooft, R.W.W., 1998)'
_computing_data_reduction 'DENZO (Otwinowski & Minor, 1997) & COLLECT (Hooft, R.W.W., 1998)'
_computing_molecular_graphics 'Ortep-3 for Windows (Farrugia, 1997)'
_computing_publication_material 'WinGX (Farrugia, 1999)'
_computing_structure_refinement 'SHELXL-97 (Sheldrick, 2008)'
_computing_structure_solution 'SHELXS-97 (Sheldrick, 2008)'
_diffrn_ambient_temperature 120(2)
_diffrn_detector_area_resol_mean 9.091
_diffrn_measured_fraction_theta_full 0.998
_diffrn_measured_fraction_theta_max 0.998
_diffrn_measurement_device_type 'Bruker-Nonius Roper CCD camera on \k-goniostat'
_diffrn_measurement_method '\f & \w scans'
_diffrn_radiation_monochromator graphite
_diffrn_radiation_source 'Bruker-Nonius FR591 rotating anode'
_diffrn_radiation_type MoK\a
_diffrn_radiation_wavelength 0.71073
_diffrn_reflns_av_R_equivalents 0.0551
_diffrn_reflns_av_sigmaI/netI 0.0546
_diffrn_reflns_limit_h_max 9
_diffrn_reflns_limit_h_min -8
_diffrn_reflns_limit_k_max 11
_diffrn_reflns_limit_k_min -11
_diffrn_reflns_limit_l_max 33
_diffrn_reflns_limit_l_min -33
_diffrn_reflns_number 18336
_diffrn_reflns_theta_full 27.48
_diffrn_reflns_theta_max 27.48
_diffrn_reflns_theta_min 2.98
_exptl_absorpt_coefficient_mu 1.949
_exptl_absorpt_correction_T_max 0.9438
_exptl_absorpt_correction_T_min 0.5743
_exptl_absorpt_correction_type multi-scan
_exptl_absorpt_process_details 'SADABS 2007/2 (Sheldrick, G.M., 2007)'
_exptl_crystal_colour Colourless
_exptl_crystal_density_diffrn 1.532
_exptl_crystal_density_method 'not measured'
_exptl_crystal_description Plate
_exptl_crystal_F_000 752
_exptl_crystal_size_max 0.32
_exptl_crystal_size_mid 0.16
_exptl_crystal_size_min 0.03
_refine_diff_density_max 1.462
_refine_diff_density_min -1.456
_refine_diff_density_rms 0.106
_refine_ls_extinction_method none
_refine_ls_goodness_of_fit_ref 1.057
_refine_ls_hydrogen_treatment constr
_refine_ls_matrix_type full
_refine_ls_number_parameters 182
_refine_ls_number_reflns 3720
_refine_ls_number_restraints 0
_refine_ls_restrained_S_all 1.057
_refine_ls_R_factor_all 0.0875
_refine_ls_R_factor_gt 0.0503
_refine_ls_shift/su_max 0.000
_refine_ls_shift/su_mean 0.000
_refine_ls_structure_factor_coef Fsqd
_refine_ls_weighting_details 'calc w=1/[\s^2^(Fo^2^)+(0.0402P)^2^+3.5751P] where P=(Fo^2^+2Fc^2^)/3'
_refine_ls_weighting_scheme calc
_refine_ls_wR_factor_gt 0.1088
_refine_ls_wR_factor_ref 0.1240
_reflns_number_gt 2380
_reflns_number_total 3720
_reflns_threshold_expression >2\s(I)
_cod_data_source_file ol102215e_si_003.cif
_cod_data_source_block cis-3c
_cod_depositor_comments
;
The following automatic conversions were performed:

'_symmetry_cell_setting' value 'Monoclinic' changed to 'monoclinic'
according to /home/saulius/struct/CIF-dictionaries/cif_core.dic
dictionary named 'cif_core.dic' version 2.4.2 from
2011-04-26.

'_exptl_absorpt_correction_type' value 'Multi-scan'
changed to 'multi-scan' according to
/home/saulius/struct/CIF-dictionaries/cif_core.dic dictionary named
'cif_core.dic' version 2.4.2 from 2011-04-26.

Automatic conversion script
Id: cif_fix_values 1715 2011-07-08 13:25:40Z adriana 
;
_cod_original_sg_symbol_H-M 'P 2(1)/n'
_cod_database_code 1503283

loop_
_symmetry_equiv_pos_as_xyz
'x, y, z'
'-x+1/2, y+1/2, -z+1/2'
'-x, -y, -z'
'x-1/2, -y-1/2, z-1/2'

loop_
_atom_site_label
_atom_site_type_symbol
_atom_site_fract_x
_atom_site_fract_y
_atom_site_fract_z
_atom_site_U_iso_or_equiv
_atom_site_adp_type
_atom_site_occupancy
_atom_site_symmetry_multiplicity
_atom_site_calc_flag
_atom_site_refinement_flags
C1 C 0.2565(6) 0.2456(5) 0.08584(19) 0.0338(10) Uani 1 1 d .
H1 H 0.3079 0.3480 0.0839 0.041 Uiso 1 1 calc R
C2 C 0.3957(7) 0.1389(5) 0.06179(19) 0.0378(11) Uani 1 1 d .
H2A H 0.5041 0.1927 0.0477 0.045 Uiso 1 1 calc R
H2B H 0.3292 0.0811 0.0335 0.045 Uiso 1 1 calc R
C3 C 0.4671(6) 0.0376(5) 0.10729(17) 0.0283(10) Uani 1 1 d .
H3 H 0.5843 0.0814 0.1256 0.034 Uiso 1 1 calc R
C4 C 0.2539(7) 0.1998(5) 0.14218(19) 0.0360(11) Uani 1 1 d .
H4A H 0.3480 0.2570 0.1643 0.043 Uiso 1 1 calc R
H4B H 0.1247 0.2131 0.1551 0.043 Uiso 1 1 calc R
C5 C 0.3556(6) -0.0139(5) 0.19324(17) 0.0298(10) Uani 1 1 d .
H5A H 0.4484 0.0528 0.2120 0.036 Uiso 1 1 calc R
H5B H 0.4172 -0.1113 0.1904 0.036 Uiso 1 1 calc R
C6 C 0.1780(6) -0.0286(5) 0.22348(16) 0.0267(9) Uani 1 1 d .
C7 C 0.1568(6) 0.0505(5) 0.26865(16) 0.0276(10) Uani 1 1 d .
H7 H 0.2541 0.1176 0.2807 0.033 Uiso 1 1 calc R
C8 C -0.0050(6) 0.0328(5) 0.29645(17) 0.0318(10) Uani 1 1 d .
H8 H -0.0160 0.0868 0.3276 0.038 Uiso 1 1 calc R
C9 C -0.1508(6) -0.0626(5) 0.27945(17) 0.0307(10) Uani 1 1 d .
C10 C -0.1308(6) -0.1396(5) 0.23391(18) 0.0353(11) Uani 1 1 d .
H10 H -0.2293 -0.2053 0.2215 0.042 Uiso 1 1 calc R
C11 C 0.0312(6) -0.1221(5) 0.20617(17) 0.0313(10) Uani 1 1 d .
H11 H 0.0415 -0.1753 0.1748 0.038 Uiso 1 1 calc R
C12 C -0.3232(7) -0.0856(6) 0.31092(19) 0.0455(13) Uani 1 1 d .
H12A H -0.4265 -0.1320 0.2891 0.068 Uiso 1 1 calc R
H12B H -0.3672 0.0096 0.3234 0.068 Uiso 1 1 calc R
H12C H -0.2877 -0.1493 0.3406 0.068 Uiso 1 1 calc R
C13 C 0.5101(6) -0.1175(5) 0.09097(15) 0.0252(9) Uani 1 1 d .
C14 C 0.3605(6) -0.2107(5) 0.07420(17) 0.0295(10) Uani 1 1 d .
H14 H 0.2317 -0.1766 0.0736 0.035 Uiso 1 1 calc R
C15 C 0.3978(7) -0.3521(5) 0.05837(18) 0.0367(11) Uani 1 1 d .
H15 H 0.2947 -0.4152 0.0472 0.044 Uiso 1 1 calc R
C16 C 0.5845(8) -0.4022(5) 0.05868(17) 0.0408(12) Uani 1 1 d .
H16 H 0.6101 -0.4997 0.0478 0.049 Uiso 1 1 calc R
C17 C 0.7340(7) -0.3101(6) 0.07495(18) 0.0386(12) Uani 1 1 d .
H17 H 0.8625 -0.3446 0.0753 0.046 Uiso 1 1 calc R
C18 C 0.6976(6) -0.1670(5) 0.09085(17) 0.0325(10) Uani 1 1 d .
H18 H 0.8009 -0.1036 0.1016 0.039 Uiso 1 1 calc R
N1 N 0.3065(5) 0.0443(4) 0.14135(13) 0.0260(8) Uani 1 1 d .
I1 I -0.02580(5) 0.23700(5) 0.046852(13) 0.05856(18) Uani 1 1 d .

loop_
_atom_site_aniso_label
_atom_site_aniso_U_11
_atom_site_aniso_U_22
_atom_site_aniso_U_33
_atom_site_aniso_U_23
_atom_site_aniso_U_13
_atom_site_aniso_U_12
C1 0.028(2) 0.031(3) 0.042(3) 0.003(2) 0.0011(19) 0.0000(19)
C2 0.035(3) 0.037(3) 0.043(3) 0.011(2) 0.012(2) 0.007(2)
C3 0.026(2) 0.026(2) 0.034(2) 0.0032(19) 0.0031(18) 0.0015(18)
C4 0.031(2) 0.034(3) 0.042(3) -0.004(2) -0.003(2) 0.009(2)
C5 0.025(2) 0.036(3) 0.029(2) 0.000(2) 0.0015(18) 0.0037(18)
C6 0.029(2) 0.026(2) 0.024(2) 0.0009(18) -0.0027(18) 0.0052(18)
C7 0.029(2) 0.027(2) 0.027(2) -0.0013(19) -0.0011(18) -0.0020(18)
C8 0.036(2) 0.037(3) 0.022(2) 0.003(2) 0.0012(19) 0.004(2)
C9 0.024(2) 0.038(3) 0.031(2) 0.010(2) 0.0019(18) 0.0018(19)
C10 0.029(2) 0.035(3) 0.040(3) 0.001(2) -0.006(2) 0.001(2)
C11 0.032(2) 0.034(3) 0.027(2) -0.008(2) -0.0041(19) 0.0062(19)
C12 0.036(3) 0.064(4) 0.036(3) 0.012(3) 0.005(2) -0.002(2)
C13 0.028(2) 0.029(2) 0.018(2) 0.0022(18) 0.0052(17) 0.0043(18)
C14 0.030(2) 0.033(3) 0.025(2) 0.0044(19) 0.0016(18) 0.0052(18)
C15 0.051(3) 0.029(3) 0.029(2) 0.001(2) 0.000(2) 0.000(2)
C16 0.068(4) 0.030(3) 0.024(2) -0.003(2) 0.006(2) 0.016(2)
C17 0.044(3) 0.044(3) 0.028(3) 0.006(2) 0.006(2) 0.017(2)
C18 0.031(2) 0.040(3) 0.028(2) 0.007(2) 0.0041(19) 0.005(2)
N1 0.0283(18) 0.025(2) 0.0248(19) 0.0012(15) 0.0031(15) 0.0062(15)
I1 0.0332(2) 0.1088(4) 0.0340(2) 0.0059(2) 0.00420(14) 0.01467(19)

loop_
_atom_type_symbol
_atom_type_description
_atom_type_scat_dispersion_real
_atom_type_scat_dispersion_imag
_atom_type_scat_source
C C 0.0033 0.0016 'International Tables Vol C Tables 4.2.6.8 and 6.1.1.4'
H H 0.0000 0.0000 'International Tables Vol C Tables 4.2.6.8 and 6.1.1.4'
N N 0.0061 0.0033 'International Tables Vol C Tables 4.2.6.8 and 6.1.1.4'
I I -0.4742 1.8119 'International Tables Vol C Tables 4.2.6.8 and 6.1.1.4'

loop_
_geom_angle_atom_site_label_1
_geom_angle_atom_site_label_2
_geom_angle_atom_site_label_3
_geom_angle
C4 C1 C2 105.3(4)
C4 C1 I1 111.7(3)
C2 C1 I1 111.9(3)
C4 C1 H1 109.3
C2 C1 H1 109.3
I1 C1 H1 109.3
C1 C2 C3 104.5(4)
C1 C2 H2A 110.9
C3 C2 H2A 110.9
C1 C2 H2B 110.9
C3 C2 H2B 110.9
H2A C2 H2B 108.9
N1 C3 C13 112.3(3)
N1 C3 C2 102.0(3)
C13 C3 C2 113.9(4)
N1 C3 H3 109.5
C13 C3 H3 109.5
C2 C3 H3 109.5
N1 C4 C1 103.5(4)
N1 C4 H4A 111.1
C1 C4 H4A 111.1
N1 C4 H4B 111.1
C1 C4 H4B 111.1
H4A C4 H4B 109.0
N1 C5 C6 110.8(3)
N1 C5 H5A 109.5
C6 C5 H5A 109.5
N1 C5 H5B 109.5
C6 C5 H5B 109.5
H5A C5 H5B 108.1
C11 C6 C7 118.2(4)
C11 C6 C5 120.1(4)
C7 C6 C5 121.7(4)
C6 C7 C8 120.8(4)
C6 C7 H7 119.6
C8 C7 H7 119.6
C9 C8 C7 121.0(4)
C9 C8 H8 119.5
C7 C8 H8 119.5
C10 C9 C8 118.2(4)
C10 C9 C12 121.1(4)
C8 C9 C12 120.7(4)
C9 C10 C11 120.8(4)
C9 C10 H10 119.6
C11 C10 H10 119.6
C6 C11 C10 121.1(4)
C6 C11 H11 119.5
C10 C11 H11 119.5
C9 C12 H12A 109.5
C9 C12 H12B 109.5
H12A C12 H12B 109.5
C9 C12 H12C 109.5
H12A C12 H12C 109.5
H12B C12 H12C 109.5
C18 C13 C14 119.5(4)
C18 C13 C3 120.7(4)
C14 C13 C3 119.8(4)
C15 C14 C13 120.5(4)
C15 C14 H14 119.8
C13 C14 H14 119.8
C14 C15 C16 120.2(5)
C14 C15 H15 119.9
C16 C15 H15 119.9
C15 C16 C17 119.7(4)
C15 C16 H16 120.1
C17 C16 H16 120.1
C16 C17 C18 120.4(4)
C16 C17 H17 119.8
C18 C17 H17 119.8
C13 C18 C17 119.7(4)
C13 C18 H18 120.1
C17 C18 H18 120.1
C5 N1 C4 112.4(3)
C5 N1 C3 113.1(3)
C4 N1 C3 104.6(3)

loop_
_geom_bond_atom_site_label_1
_geom_bond_atom_site_label_2
_geom_bond_distance
C1 C4 1.514(7)
C1 C2 1.534(6)
C1 I1 2.154(4)
C1 H1 1.0000
C2 C3 1.549(6)
C2 H2A 0.9900
C2 H2B 0.9900
C3 N1 1.472(5)
C3 C13 1.507(6)
C3 H3 1.0000
C4 N1 1.461(5)
C4 H4A 0.9900
C4 H4B 0.9900
C5 N1 1.459(5)
C5 C6 1.515(6)
C5 H5A 0.9900
C5 H5B 0.9900
C6 C11 1.383(6)
C6 C7 1.386(6)
C7 C8 1.387(6)
C7 H7 0.9500
C8 C9 1.386(6)
C8 H8 0.9500
C9 C10 1.383(6)
C9 C12 1.511(6)
C10 C11 1.388(6)
C10 H10 0.9500
C11 H11 0.9500
C12 H12A 0.9800
C12 H12B 0.9800
C12 H12C 0.9800
C13 C18 1.384(6)
C13 C14 1.392(6)
C14 C15 1.379(6)
C14 H14 0.9500
C15 C16 1.381(7)
C15 H15 0.9500
C16 C17 1.382(7)
C16 H16 0.9500
C17 C18 1.393(7)
C17 H17 0.9500
C18 H18 0.9500

loop_
_geom_torsion_atom_site_label_1
_geom_torsion_atom_site_label_2
_geom_torsion_atom_site_label_3
_geom_torsion_atom_site_label_4
_geom_torsion
C4 C1 C2 C3 -0.7(5)
I1 C1 C2 C3 -122.1(3)
C1 C2 C3 N1 26.3(4)
C1 C2 C3 C13 147.6(4)
C2 C1 C4 N1 -25.6(5)
I1 C1 C4 N1 96.0(3)
N1 C5 C6 C11 62.3(5)
N1 C5 C6 C7 -117.4(4)
C11 C6 C7 C8 1.8(6)
C5 C6 C7 C8 -178.4(4)
C6 C7 C8 C9 -1.0(6)
C7 C8 C9 C10 -0.1(6)
C7 C8 C9 C12 177.8(4)
C8 C9 C10 C11 0.3(7)
C12 C9 C10 C11 -177.6(4)
C7 C6 C11 C10 -1.7(6)
C5 C6 C11 C10 178.6(4)
C9 C10 C11 C6 0.6(7)
N1 C3 C13 C18 -136.7(4)
C2 C3 C13 C18 107.9(5)
N1 C3 C13 C14 45.4(5)
C2 C3 C13 C14 -70.0(5)
C18 C13 C14 C15 1.1(6)
C3 C13 C14 C15 179.0(4)
C13 C14 C15 C16 -0.4(7)
C14 C15 C16 C17 0.0(7)
C15 C16 C17 C18 -0.2(7)
C14 C13 C18 C17 -1.3(6)
C3 C13 C18 C17 -179.1(4)
C16 C17 C18 C13 0.8(7)
C6 C5 N1 C4 71.6(5)
C6 C5 N1 C3 -170.3(3)
C1 C4 N1 C5 166.8(3)
C1 C4 N1 C3 43.8(4)
C13 C3 N1 C5 71.5(4)
C2 C3 N1 C5 -166.2(4)
C13 C3 N1 C4 -165.9(3)
C2 C3 N1 C4 -43.6(4)
